data_4502655
loop_
_publ_author_name
'Hua, Qin'
'Zhao, Yue'
'Xu, Guan-Cheng'
'Chen, Man-Sheng'
'Su, Zhi'
'Cai, Kai'
'Sun, Wei-Yin'

_publ_section_title
;
 Synthesis, Structures, and Properties of Zinc(II) and Cadmium(II)
 Complexes with 1,2,4,5-Tetrakis(imidazol-1-ylmethyl)benzene and
 Multicarboxylate Ligands
;
_journal_issue 6
_journal_name_full 'Crystal Growth &amp; Design'
_journal_page_first 2553
_journal_paper_doi 10.1021/cg901480y
_journal_volume 10
_journal_year 2010
_chemical_formula_sum 'C46 H44 Cd3 N8 O15'
_chemical_formula_weight 1286.09
_chemical_name_systematic
; 
 ? 
;
_space_group_IT_number 15
_symmetry_cell_setting monoclinic
_symmetry_space_group_name_Hall '-C 2yc'
_symmetry_space_group_name_H-M 'C 1 2/c 1'
_atom_sites_solution_hydrogens geom
_atom_sites_solution_primary direct
_atom_sites_solution_secondary difmap
_audit_creation_method SHELXL-97
_cell_angle_alpha 90.00
_cell_angle_beta 101.539(3)
_cell_angle_gamma 90.00
_cell_formula_units_Z 4
_cell_length_a 17.9766(16)
_cell_length_b 14.0971(16)
_cell_length_c 20.086(2)
_cell_measurement_reflns_used 2323
_cell_measurement_temperature 293(2)
_cell_measurement_theta_max 23.47
_cell_measurement_theta_min 2.23
_cell_volume 4987.3(9)
_computing_structure_refinement 'SHELXL-97 (Sheldrick, 1997)'
_computing_structure_solution 'SHELXS-97 (Sheldrick, 1990)'
_diffrn_ambient_temperature 293(2)
_diffrn_measured_fraction_theta_full 0.998
_diffrn_measured_fraction_theta_max 0.998
_diffrn_radiation_monochromator graphite
_diffrn_radiation_source 'fine-focus sealed tube'
_diffrn_radiation_type MoK\a
_diffrn_radiation_wavelength 0.71073
_diffrn_reflns_av_R_equivalents 0.0557
_diffrn_reflns_av_sigmaI/netI 0.0783
_diffrn_reflns_limit_h_max 18
_diffrn_reflns_limit_h_min -21
_diffrn_reflns_limit_k_max 16
_diffrn_reflns_limit_k_min -17
_diffrn_reflns_limit_l_max 24
_diffrn_reflns_limit_l_min -20
_diffrn_reflns_number 12720
_diffrn_reflns_theta_full 25.50
_diffrn_reflns_theta_max 25.50
_diffrn_reflns_theta_min 1.85
_exptl_absorpt_coefficient_mu 1.343
_exptl_absorpt_correction_T_max 0.8664
_exptl_absorpt_correction_T_min 0.8240
_exptl_absorpt_correction_type multi-scan
_exptl_absorpt_process_details 'SADABS; Bruker, 2000'
_exptl_crystal_colour colorless
_exptl_crystal_density_diffrn 1.713
_exptl_crystal_density_method 'not measured'
_exptl_crystal_description block
_exptl_crystal_F_000 2560
_exptl_crystal_size_max 0.15
_exptl_crystal_size_mid 0.13
_exptl_crystal_size_min 0.11
_refine_diff_density_max 0.847
_refine_diff_density_min -0.648
_refine_diff_density_rms 0.105
_refine_ls_extinction_method none
_refine_ls_goodness_of_fit_ref 0.936
_refine_ls_hydrogen_treatment constr
_refine_ls_matrix_type full
_refine_ls_number_parameters 326
_refine_ls_number_reflns 4630
_refine_ls_number_restraints 0
_refine_ls_restrained_S_all 0.936
_refine_ls_R_factor_all 0.0633
_refine_ls_R_factor_gt 0.0451
_refine_ls_shift/su_max 0.000
_refine_ls_shift/su_mean 0.000
_refine_ls_structure_factor_coef Fsqd
_refine_ls_weighting_details 'calc w=1/[\s^2^(Fo^2^)+(0.0258P)^2^+0.0000P] where P=(Fo^2^+2Fc^2^)/3'
_refine_ls_weighting_scheme calc
_refine_ls_wR_factor_gt 0.0803
_refine_ls_wR_factor_ref 0.0858
_reflns_number_gt 3531
_reflns_number_total 4630
_reflns_threshold_expression >2sigma(I)
_cod_data_source_file cg901480y_si_002.cif
_cod_data_source_block 2
_cod_depositor_comments
;
The following automatic conversions were performed:

'_symmetry_cell_setting' value 'Monoclinic' changed to 'monoclinic'
according to /home/saulius/struct/CIF-dictionaries/cif_core.dic
dictionary named 'cif_core.dic' version 2.4.2 from
2011-04-26.

'_exptl_absorpt_correction_type' value 'Multi-scan'
changed to 'multi-scan' according to
/home/saulius/struct/CIF-dictionaries/cif_core.dic dictionary named
'cif_core.dic' version 2.4.2 from 2011-04-26.

Automatic conversion script
Id: cif_fix_values 1715 2011-07-08 13:25:40Z adriana 
;
_cod_original_cell_volume 4987.2(9)
_cod_original_sg_symbol_H-M C2/c
_cod_database_code 4502655

loop_
_symmetry_equiv_pos_as_xyz
'x, y, z'
'-x, y, -z+1/2'
'x+1/2, y+1/2, z'
'-x+1/2, y+1/2, -z+1/2'
'-x, -y, -z'
'x, -y, z-1/2'
'-x+1/2, -y+1/2, -z'
'x+1/2, -y+1/2, z-1/2'

loop_
_atom_site_label
_atom_site_type_symbol
_atom_site_fract_x
_atom_site_fract_y
_atom_site_fract_z
_atom_site_U_iso_or_equiv
_atom_site_adp_type
_atom_site_occupancy
_atom_site_symmetry_multiplicity
_atom_site_calc_flag
_atom_site_refinement_flags
N4 N 0.8776(2) 0.3989(3) 0.5863(2) 0.0392(11) Uani 1 1 d .
C21 C 0.8803(3) 0.4792(4) 0.5539(3) 0.0391(14) Uani 1 1 d .
H21 H 0.8852 0.4832 0.5088 0.047 Uiso 1 1 calc R
N3 N 0.8753(2) 0.5540(3) 0.5930(2) 0.0335(11) Uani 1 1 d .
C20 C 0.8832(3) 0.6535(3) 0.5760(3) 0.0388(14) Uani 1 1 d .
H20A H 0.9228 0.6584 0.5497 0.047 Uiso 1 1 calc R
H20B H 0.9002 0.6883 0.6179 0.047 Uiso 1 1 calc R
O3 O 0.3309(2) -0.2066(3) 0.44028(18) 0.0499(11) Uani 1 1 d .
O4 O 0.4545(2) -0.1987(3) 0.46359(18) 0.0469(10) Uani 1 1 d .
C10 C 0.3927(3) -0.1922(4) 0.4231(3) 0.0381(14) Uani 1 1 d .
O6 O 0.51125(19) 0.2882(2) 0.36209(17) 0.0369(9) Uani 1 1 d .
O5 O 0.4167(2) 0.2541(3) 0.27955(18) 0.0513(11) Uani 1 1 d .
C12 C 0.4502(3) 0.2456(4) 0.3392(3) 0.0345(13) Uani 1 1 d .
Cd1 Cd 0.0000 -0.13098(4) 0.2500 0.02717(15) Uani 1 2 d S
Cd2 Cd 0.61080(2) 0.25245(3) 0.447624(19) 0.03273(13) Uani 1 1 d .
C15 C 0.6135(3) 0.4783(4) 0.4504(3) 0.0397(14) Uani 1 1 d .
H15 H 0.6222 0.4774 0.4063 0.048 Uiso 1 1 calc R
O1 O 0.0595(2) -0.0039(3) 0.19715(16) 0.0476(11) Uani 1 1 d .
O2 O 0.11962(19) -0.0588(3) 0.29456(17) 0.0416(10) Uani 1 1 d .
C1 C 0.1165(3) -0.0072(4) 0.2438(3) 0.0341(13) Uani 1 1 d .
N2 N 0.6035(2) 0.5569(3) 0.4840(2) 0.0332(11) Uani 1 1 d .
C18 C 0.7443(3) 0.6571(3) 0.5171(2) 0.0307(12) Uani 1 1 d .
H18 H 0.7403 0.5937 0.5286 0.037 Uiso 1 1 calc R
N1 N 0.6098(2) 0.4021(3) 0.4869(2) 0.0378(11) Uani 1 1 d .
C16 C 0.6060(3) 0.6532(3) 0.4590(3) 0.0388(14) Uani 1 1 d .
H16A H 0.5671 0.6902 0.4743 0.047 Uiso 1 1 calc R
H16B H 0.5937 0.6519 0.4098 0.047 Uiso 1 1 calc R
C14 C 0.5921(3) 0.5302(4) 0.5469(3) 0.0400(14) Uani 1 1 d .
H14 H 0.5837 0.5698 0.5816 0.048 Uiso 1 1 calc R
C5 C 0.3591(3) -0.0660(4) 0.3361(2) 0.0363(14) Uani 1 1 d .
C4 C 0.2882(3) -0.0516(4) 0.2959(2) 0.0378(14) Uani 1 1 d .
H4 H 0.2607 -0.1035 0.2755 0.045 Uiso 1 1 calc R
C19 C 0.8128(3) 0.7020(3) 0.5365(2) 0.0295(12) Uani 1 1 d .
C8 C 0.2986(3) 0.1138(4) 0.3156(3) 0.0418(14) Uani 1 1 d .
H8 H 0.2781 0.1745 0.3089 0.050 Uiso 1 1 calc R
C17 C 0.6813(3) 0.7028(4) 0.4812(2) 0.0296(12) Uani 1 1 d .
C6 C 0.3994(3) 0.0115(4) 0.3654(2) 0.0405(14) Uani 1 1 d .
H6 H 0.4475 0.0027 0.3920 0.049 Uiso 1 1 calc R
C13 C 0.5958(3) 0.4345(4) 0.5480(3) 0.0423(15) Uani 1 1 d .
H13 H 0.5898 0.3964 0.5844 0.051 Uiso 1 1 calc R
C7 C 0.3698(3) 0.1024(4) 0.3560(2) 0.0374(14) Uani 1 1 d .
C3 C 0.2572(3) 0.0383(4) 0.2851(3) 0.0402(15) Uani 1 1 d .
C11 C 0.4151(3) 0.1861(4) 0.3875(3) 0.0480(16) Uani 1 1 d .
H11A H 0.4554 0.1634 0.4236 0.058 Uiso 1 1 calc R
H11B H 0.3823 0.2264 0.4082 0.058 Uiso 1 1 calc R
C2 C 0.1832(3) 0.0542(4) 0.2358(3) 0.0599(19) Uani 1 1 d .
H2A H 0.1921 0.0449 0.1902 0.072 Uiso 1 1 calc R
H2B H 0.1686 0.1199 0.2394 0.072 Uiso 1 1 calc R
C22 C 0.8704(4) 0.5199(5) 0.6548(3) 0.064(2) Uani 1 1 d .
H22 H 0.8669 0.5553 0.6931 0.077 Uiso 1 1 calc R
C9 C 0.3916(3) -0.1644(4) 0.3495(3) 0.0459(15) Uani 1 1 d .
H9A H 0.4428 -0.1660 0.3409 0.055 Uiso 1 1 calc R
H9B H 0.3610 -0.2093 0.3192 0.055 Uiso 1 1 calc R
C23 C 0.8717(4) 0.4249(5) 0.6502(3) 0.069(2) Uani 1 1 d .
H23 H 0.8689 0.3831 0.6854 0.083 Uiso 1 1 calc R
O1W O 0.68781(19) 0.2956(3) 0.37625(18) 0.0489(10) Uani 1 1 d .
H1WA H 0.7338 0.2889 0.3963 0.073 Uiso 1 1 d R
H1WB H 0.6788 0.2605 0.3412 0.073 Uiso 1 1 d R
O2W O 0.0000 0.1778(7) 0.2500 0.265(8) Uani 1 2 d S

loop_
_atom_site_aniso_label
_atom_site_aniso_U_11
_atom_site_aniso_U_22
_atom_site_aniso_U_33
_atom_site_aniso_U_23
_atom_site_aniso_U_13
_atom_site_aniso_U_12
N4 0.054(3) 0.020(3) 0.046(3) 0.008(2) 0.016(2) 0.007(2)
C21 0.050(4) 0.028(3) 0.040(3) 0.004(3) 0.009(3) 0.003(3)
N3 0.039(3) 0.020(3) 0.043(3) 0.004(2) 0.012(2) 0.005(2)
C20 0.038(3) 0.020(3) 0.057(4) 0.005(3) 0.007(3) -0.002(2)
O3 0.031(2) 0.063(3) 0.054(3) 0.025(2) 0.0025(19) -0.002(2)
O4 0.034(2) 0.050(3) 0.056(3) 0.010(2) 0.006(2) -0.0005(19)
C10 0.042(4) 0.024(3) 0.045(4) 0.008(3) 0.002(3) 0.004(3)
O6 0.032(2) 0.026(2) 0.049(2) 0.0045(17) 0.0011(18) -0.0090(17)
O5 0.051(3) 0.059(3) 0.039(2) 0.011(2) -0.004(2) -0.024(2)
C12 0.036(3) 0.026(3) 0.042(3) 0.002(3) 0.008(3) -0.004(3)
Cd1 0.0240(3) 0.0241(3) 0.0327(3) 0.000 0.0039(2) 0.000
Cd2 0.0335(2) 0.0200(2) 0.0426(2) 0.00414(18) 0.00252(17) -0.00094(18)
C15 0.052(4) 0.029(3) 0.037(3) -0.001(3) 0.006(3) -0.006(3)
O1 0.035(2) 0.068(3) 0.036(2) 0.006(2) -0.0044(18) -0.016(2)
O2 0.038(2) 0.041(3) 0.044(2) 0.0108(19) 0.0044(18) -0.0067(18)
C1 0.034(3) 0.034(3) 0.034(3) -0.004(3) 0.005(3) -0.012(3)
N2 0.041(3) 0.017(3) 0.041(3) 0.000(2) 0.006(2) -0.008(2)
C18 0.036(3) 0.013(3) 0.045(3) 0.004(2) 0.012(3) -0.001(2)
N1 0.057(3) 0.019(3) 0.036(3) 0.005(2) 0.005(2) -0.005(2)
C16 0.044(3) 0.018(3) 0.054(4) 0.006(3) 0.008(3) 0.003(2)
C14 0.051(4) 0.035(4) 0.034(3) -0.010(3) 0.009(3) -0.010(3)
C5 0.036(3) 0.045(4) 0.028(3) 0.009(3) 0.008(3) -0.006(3)
C4 0.041(3) 0.040(4) 0.032(3) 0.006(3) 0.007(3) -0.020(3)
C19 0.034(3) 0.015(3) 0.042(3) 0.005(2) 0.013(3) 0.001(2)
C8 0.035(3) 0.037(4) 0.052(4) 0.016(3) 0.004(3) -0.005(3)
C17 0.030(3) 0.021(3) 0.040(3) -0.002(2) 0.011(2) 0.000(2)
C6 0.031(3) 0.056(4) 0.031(3) 0.009(3) -0.001(2) -0.008(3)
C13 0.059(4) 0.040(4) 0.027(3) 0.006(3) 0.006(3) -0.014(3)
C7 0.034(3) 0.042(4) 0.035(3) 0.008(3) 0.005(3) -0.019(3)
C3 0.034(3) 0.042(4) 0.041(3) 0.018(3) 0.000(3) -0.016(3)
C11 0.052(4) 0.053(4) 0.036(3) 0.004(3) 0.002(3) -0.019(3)
C2 0.046(4) 0.056(4) 0.068(4) 0.029(3) -0.012(3) -0.021(3)
C22 0.117(6) 0.041(4) 0.047(4) 0.003(3) 0.044(4) 0.006(4)
C9 0.048(4) 0.044(4) 0.046(4) -0.001(3) 0.009(3) 0.002(3)
C23 0.129(7) 0.037(4) 0.054(4) 0.016(3) 0.044(4) -0.001(4)
O1W 0.039(2) 0.055(3) 0.052(2) 0.011(2) 0.0079(19) -0.005(2)
O2W 0.116(8) 0.060(7) 0.65(3) 0.000 0.160(12) 0.000

loop_
_atom_type_symbol
_atom_type_description
_atom_type_scat_dispersion_real
_atom_type_scat_dispersion_imag
_atom_type_scat_source
C C 0.0033 0.0016 'International Tables Vol C Tables 4.2.6.8 and 6.1.1.4'
H H 0.0000 0.0000 'International Tables Vol C Tables 4.2.6.8 and 6.1.1.4'
N N 0.0061 0.0033 'International Tables Vol C Tables 4.2.6.8 and 6.1.1.4'
O O 0.0106 0.0060 'International Tables Vol C Tables 4.2.6.8 and 6.1.1.4'
Cd Cd -0.8075 1.2024 'International Tables Vol C Tables 4.2.6.8 and 6.1.1.4'

loop_
_geom_angle_atom_site_label_1
_geom_angle_atom_site_label_2
_geom_angle_atom_site_label_3
_geom_angle
_geom_angle_site_symmetry_1
_geom_angle_site_symmetry_3
C21 N4 C23 104.7(5) . .
C21 N4 Cd2 130.6(4) . 7_656
C23 N4 Cd2 124.6(4) . 7_656
N4 C21 N3 112.3(5) . .
N4 C21 H21 123.8 . .
N3 C21 H21 123.8 . .
C21 N3 C22 106.5(5) . .
C21 N3 C20 127.2(5) . .
C22 N3 C20 125.8(5) . .
N3 C20 C19 116.6(4) . .
N3 C20 H20A 108.1 . .
C19 C20 H20A 108.1 . .
N3 C20 H20B 108.1 . .
C19 C20 H20B 108.1 . .
H20A C20 H20B 107.3 . .
C10 O3 Cd2 93.3(3) . 5_656
C10 O4 Cd2 90.2(3) . 5_656
O4 C10 O3 122.6(5) . .
O4 C10 C9 119.3(5) . .
O3 C10 C9 118.1(5) . .
O4 C10 Cd2 62.9(3) . 5_656
O3 C10 Cd2 59.8(3) . 5_656
C9 C10 Cd2 176.2(4) . 5_656
C12 O6 Cd2 132.0(3) . .
C12 O6 Cd1 88.9(3) . 3
Cd2 O6 Cd1 133.79(15) . 3
C12 O5 Cd1 95.7(3) . 3
O5 C12 O6 122.1(5) . .
O5 C12 C11 119.4(5) . .
O6 C12 C11 118.4(5) . .
O5 Cd1 O5 93.4(2) 3_445 4_545
O5 Cd1 O2 140.15(12) 3_445 .
O5 Cd1 O2 79.47(13) 4_545 .
O5 Cd1 O2 79.47(13) 3_445 2
O5 Cd1 O2 140.15(12) 4_545 2
O2 Cd1 O2 129.53(18) . 2
O5 Cd1 O1 165.93(12) 3_445 .
O5 Cd1 O1 92.22(14) 4_545 .
O2 Cd1 O1 53.72(11) . .
O2 Cd1 O1 87.98(12) 2 .
O5 Cd1 O1 92.22(14) 3_445 2
O5 Cd1 O1 165.93(12) 4_545 2
O2 Cd1 O1 87.98(12) . 2
O2 Cd1 O1 53.72(11) 2 2
O1 Cd1 O1 85.36(19) . 2
O5 Cd1 O6 53.20(11) 3_445 3_445
O5 Cd1 O6 88.44(12) 4_545 3_445
O2 Cd1 O6 87.23(11) . 3_445
O2 Cd1 O6 115.94(11) 2 3_445
O1 Cd1 O6 139.94(11) . 3_445
O1 Cd1 O6 84.59(12) 2 3_445
O5 Cd1 O6 88.44(12) 3_445 4_545
O5 Cd1 O6 53.20(11) 4_545 4_545
O2 Cd1 O6 115.94(11) . 4_545
O2 Cd1 O6 87.23(11) 2 4_545
O1 Cd1 O6 84.59(12) . 4_545
O1 Cd1 O6 139.94(11) 2 4_545
O6 Cd1 O6 125.69(16) 3_445 4_545
O5 Cd1 C1 84.08(15) 3_445 2
O5 Cd1 C1 167.04(14) 4_545 2
O2 Cd1 C1 110.51(14) . 2
O2 Cd1 C1 26.89(12) 2 2
O1 Cd1 C1 87.60(14) . 2
O1 Cd1 C1 26.89(12) 2 2
O6 Cd1 C1 100.02(13) 3_445 2
O6 Cd1 C1 113.94(13) 4_545 2
N1 Cd2 N4 174.92(15) . 7_656
N1 Cd2 O1W 91.09(15) . .
N4 Cd2 O1W 87.62(15) 7_656 .
N1 Cd2 O6 89.80(13) . .
N4 Cd2 O6 95.04(14) 7_656 .
O1W Cd2 O6 87.16(12) . .
N1 Cd2 O3 87.45(14) . 5_656
N4 Cd2 O3 88.80(15) 7_656 5_656
O1W Cd2 O3 117.61(13) . 5_656
O6 Cd2 O3 155.11(13) . 5_656
N1 Cd2 O4 89.75(14) . 5_656
N4 Cd2 O4 90.80(15) 7_656 5_656
O1W Cd2 O4 171.29(12) . 5_656
O6 Cd2 O4 101.51(12) . 5_656
O3 Cd2 O4 53.77(12) 5_656 5_656
N1 Cd2 C10 87.43(15) . 5_656
N4 Cd2 C10 90.77(16) 7_656 5_656
O1W Cd2 C10 144.51(15) . 5_656
O6 Cd2 C10 128.26(15) . 5_656
O3 Cd2 C10 26.91(13) 5_656 5_656
O4 Cd2 C10 26.89(13) 5_656 5_656
N1 C15 N2 111.8(5) . .
N1 C15 H15 124.1 . .
N2 C15 H15 124.1 . .
C1 O1 Cd1 90.7(3) . .
C1 O2 Cd1 93.0(3) . .
O1 C1 O2 122.3(5) . .
O1 C1 C2 116.7(5) . .
O2 C1 C2 121.0(5) . .
C15 N2 C14 107.4(4) . .
C15 N2 C16 125.9(5) . .
C14 N2 C16 126.6(5) . .
C19 C18 C17 122.1(5) . .
C19 C18 H18 118.9 . .
C17 C18 H18 118.9 . .
C15 N1 C13 105.4(5) . .
C15 N1 Cd2 124.5(4) . .
C13 N1 Cd2 129.6(3) . .
N2 C16 C17 114.8(4) . .
N2 C16 H16A 108.6 . .
C17 C16 H16A 108.6 . .
N2 C16 H16B 108.6 . .
C17 C16 H16B 108.6 . .
H16A C16 H16B 107.5 . .
C13 C14 N2 105.9(5) . .
C13 C14 H14 127.0 . .
N2 C14 H14 127.0 . .
C6 C5 C4 118.6(5) . .
C6 C5 C9 120.1(5) . .
C4 C5 C9 121.3(5) . .
C5 C4 C3 121.5(5) . .
C5 C4 H4 119.3 . .
C3 C4 H4 119.3 . .
C18 C19 C17 118.7(4) . 7_666
C18 C19 C20 123.3(5) . .
C17 C19 C20 118.0(4) 7_666 .
C3 C8 C7 121.8(5) . .
C3 C8 H8 119.1 . .
C7 C8 H8 119.1 . .
C18 C17 C19 119.1(4) . 7_666
C18 C17 C16 122.3(5) . .
C19 C17 C16 118.6(4) 7_666 .
C5 C6 C7 121.4(5) . .
C5 C6 H6 119.3 . .
C7 C6 H6 119.3 . .
C14 C13 N1 109.4(5) . .
C14 C13 H13 125.3 . .
N1 C13 H13 125.3 . .
C8 C7 C6 118.3(5) . .
C8 C7 C11 121.1(5) . .
C6 C7 C11 120.6(5) . .
C8 C3 C4 118.4(5) . .
C8 C3 C2 120.4(5) . .
C4 C3 C2 120.9(5) . .
C7 C11 C12 115.2(4) . .
C7 C11 H11A 108.5 . .
C12 C11 H11A 108.5 . .
C7 C11 H11B 108.5 . .
C12 C11 H11B 108.5 . .
H11A C11 H11B 107.5 . .
C3 C2 C1 117.3(5) . .
C3 C2 H2A 108.0 . .
C1 C2 H2A 108.0 . .
C3 C2 H2B 108.0 . .
C1 C2 H2B 108.0 . .
H2A C2 H2B 107.2 . .
C23 C22 N3 106.6(5) . .
C23 C22 H22 126.7 . .
N3 C22 H22 126.7 . .
C5 C9 C10 109.8(4) . .
C5 C9 H9A 109.7 . .
C10 C9 H9A 109.7 . .
C5 C9 H9B 109.7 . .
C10 C9 H9B 109.7 . .
H9A C9 H9B 108.2 . .
C22 C23 N4 109.9(5) . .
C22 C23 H23 125.1 . .
N4 C23 H23 125.1 . .
Cd2 O1W H1WA 109.3 . .
Cd2 O1W H1WB 109.1 . .
H1WA O1W H1WB 109.5 . .

loop_
_geom_bond_atom_site_label_1
_geom_bond_atom_site_label_2
_geom_bond_distance
_geom_bond_site_symmetry_2
N4 C21 1.310(6) .
N4 C23 1.359(6) .
N4 Cd2 2.262(4) 7_656
C21 N3 1.329(6) .
C21 H21 0.9300 .
N3 C22 1.351(6) .
N3 C20 1.457(6) .
C20 C19 1.514(6) .
C20 H20A 0.9700 .
C20 H20B 0.9700 .
O3 C10 1.244(6) .
O3 Cd2 2.375(3) 5_656
O4 C10 1.241(6) .
O4 Cd2 2.443(3) 5_656
C10 C9 1.526(7) .
C10 Cd2 2.744(5) 5_656
O6 C12 1.254(6) .
O6 Cd2 2.276(3) .
O6 Cd1 2.495(3) 3
O5 C12 1.234(6) .
O5 Cd1 2.361(4) 3
C12 C11 1.514(7) .
Cd1 O5 2.361(4) 3_445
Cd1 O5 2.361(4) 4_545
Cd1 O2 2.385(3) .
Cd1 O2 2.385(3) 2
Cd1 O1 2.436(4) .
Cd1 O1 2.436(4) 2
Cd1 O6 2.495(3) 3_445
Cd1 O6 2.495(3) 4_545
Cd1 C1 2.747(5) 2
Cd2 N1 2.254(4) .
Cd2 N4 2.262(4) 7_656
Cd2 O1W 2.266(3) .
Cd2 O3 2.375(3) 5_656
Cd2 O4 2.443(3) 5_656
Cd2 C10 2.744(5) 5_656
C15 N1 1.310(6) .
C15 N2 1.329(6) .
C15 H15 0.9300 .
O1 C1 1.243(5) .
O2 C1 1.244(5) .
C1 C2 1.513(7) .
N2 C14 1.371(6) .
N2 C16 1.452(6) .
C18 C19 1.371(6) .
C18 C17 1.375(6) .
C18 H18 0.9300 .
N1 C13 1.379(6) .
C16 C17 1.510(6) .
C16 H16A 0.9700 .
C16 H16B 0.9700 .
C14 C13 1.351(7) .
C14 H14 0.9300 .
C5 C6 1.376(7) .
C5 C4 1.381(6) .
C5 C9 1.507(7) .
C4 C3 1.383(7) .
C4 H4 0.9300 .
C19 C17 1.397(7) 7_666
C8 C3 1.372(7) .
C8 C7 1.381(6) .
C8 H8 0.9300 .
C17 C19 1.397(7) 7_666
C6 C7 1.386(7) .
C6 H6 0.9300 .
C13 H13 0.9300 .
C7 C11 1.501(7) .
C3 C2 1.508(7) .
C11 H11A 0.9700 .
C11 H11B 0.9700 .
C2 H2A 0.9700 .
C2 H2B 0.9700 .
C22 C23 1.344(8) .
C22 H22 0.9300 .
C9 H9A 0.9700 .
C9 H9B 0.9700 .
C23 H23 0.9300 .
O1W H1WA 0.8499 .
O1W H1WB 0.8501 .

loop_
_geom_torsion_atom_site_label_1
_geom_torsion_atom_site_label_2
_geom_torsion_atom_site_label_3
_geom_torsion_atom_site_label_4
_geom_torsion
_geom_torsion_site_symmetry_1
_geom_torsion_site_symmetry_4
C23 N4 C21 N3 -1.0(6) . .
Cd2 N4 C21 N3 -176.3(3) 7_656 .
N4 C21 N3 C22 1.1(6) . .
N4 C21 N3 C20 174.0(5) . .
C21 N3 C20 C19 84.1(6) . .
C22 N3 C20 C19 -104.3(6) . .
Cd2 O4 C10 O3 4.0(6) 5_656 .
Cd2 O4 C10 C9 -176.6(4) 5_656 .
Cd2 O3 C10 O4 -4.2(6) 5_656 .
Cd2 O3 C10 C9 176.5(4) 5_656 .
Cd1 O5 C12 O6 -4.1(6) 3 .
Cd1 O5 C12 C11 172.7(4) 3 .
Cd2 O6 C12 O5 -152.1(4) . .
Cd1 O6 C12 O5 3.8(5) 3 .
Cd2 O6 C12 C11 31.1(7) . .
Cd1 O6 C12 C11 -172.9(5) 3 .
C12 O6 Cd2 N1 -133.4(5) . .
Cd1 O6 Cd2 N1 80.9(2) 3 .
C12 O6 Cd2 N4 48.1(5) . 7_656
Cd1 O6 Cd2 N4 -97.5(2) 3 7_656
C12 O6 Cd2 O1W 135.5(5) . .
Cd1 O6 Cd2 O1W -10.2(2) 3 .
C12 O6 Cd2 O3 -49.9(6) . 5_656
Cd1 O6 Cd2 O3 164.4(2) 3 5_656
C12 O6 Cd2 O4 -43.7(5) . 5_656
Cd1 O6 Cd2 O4 170.7(2) 3 5_656
C12 O6 Cd2 C10 -46.9(5) . 5_656
Cd1 O6 Cd2 C10 167.52(19) 3 5_656
O5 Cd1 O1 C1 174.4(5) 3_445 .
O5 Cd1 O1 C1 -72.3(3) 4_545 .
O2 Cd1 O1 C1 2.9(3) . .
O2 Cd1 O1 C1 147.6(3) 2 .
O1 Cd1 O1 C1 93.8(3) 2 .
O6 Cd1 O1 C1 17.9(4) 3_445 .
O6 Cd1 O1 C1 -125.0(3) 4_545 .
C1 Cd1 O1 C1 120.7(3) 2 .
O5 Cd1 O2 C1 -179.7(3) 3_445 .
O5 Cd1 O2 C1 97.7(3) 4_545 .
O2 Cd1 O2 C1 -51.5(3) 2 .
O1 Cd1 O2 C1 -2.9(3) . .
O1 Cd1 O2 C1 -88.7(3) 2 .
O6 Cd1 O2 C1 -173.3(3) 3_445 .
O6 Cd1 O2 C1 57.9(3) 4_545 .
C1 Cd1 O2 C1 -73.7(4) 2 .
Cd1 O1 C1 O2 -5.4(5) . .
Cd1 O1 C1 C2 173.8(5) . .
Cd1 O2 C1 O1 5.5(6) . .
Cd1 O2 C1 C2 -173.7(5) . .
N1 C15 N2 C14 -0.2(6) . .
N1 C15 N2 C16 178.4(4) . .
N2 C15 N1 C13 0.4(6) . .
N2 C15 N1 Cd2 173.1(3) . .
N4 Cd2 N1 C15 108.1(17) 7_656 .
O1W Cd2 N1 C15 32.9(4) . .
O6 Cd2 N1 C15 -54.2(4) . .
O3 Cd2 N1 C15 150.5(4) 5_656 .
O4 Cd2 N1 C15 -155.8(4) 5_656 .
C10 Cd2 N1 C15 177.4(4) 5_656 .
N4 Cd2 N1 C13 -81.1(19) 7_656 .
O1W Cd2 N1 C13 -156.3(4) . .
O6 Cd2 N1 C13 116.6(4) . .
O3 Cd2 N1 C13 -38.7(4) 5_656 .
O4 Cd2 N1 C13 15.1(4) 5_656 .
C10 Cd2 N1 C13 -11.7(4) 5_656 .
C15 N2 C16 C17 -96.6(6) . .
C14 N2 C16 C17 81.7(6) . .
C15 N2 C14 C13 -0.2(6) . .
C16 N2 C14 C13 -178.8(5) . .
C6 C5 C4 C3 -0.5(7) . .
C9 C5 C4 C3 178.0(5) . .
C17 C18 C19 C17 -0.3(8) . 7_666
C17 C18 C19 C20 -179.9(4) . .
N3 C20 C19 C18 0.2(7) . .
N3 C20 C19 C17 -179.3(4) . 7_666
C19 C18 C17 C19 0.4(8) . 7_666
C19 C18 C17 C16 179.2(5) . .
N2 C16 C17 C18 5.6(7) . .
N2 C16 C17 C19 -175.5(4) . 7_666
C4 C5 C6 C7 0.9(8) . .
C9 C5 C6 C7 -177.6(5) . .
N2 C14 C13 N1 0.5(6) . .
C15 N1 C13 C14 -0.5(6) . .
Cd2 N1 C13 C14 -172.7(4) . .
C3 C8 C7 C6 0.0(8) . .
C3 C8 C7 C11 178.5(5) . .
C5 C6 C7 C8 -0.6(8) . .
C5 C6 C7 C11 -179.1(5) . .
C7 C8 C3 C4 0.4(8) . .
C7 C8 C3 C2 -173.8(5) . .
C5 C4 C3 C8 -0.1(8) . .
C5 C4 C3 C2 174.1(5) . .
C8 C7 C11 C12 -74.7(7) . .
C6 C7 C11 C12 103.8(6) . .
O5 C12 C11 C7 33.0(8) . .
O6 C12 C11 C7 -150.1(5) . .
C8 C3 C2 C1 -134.3(6) . .
C4 C3 C2 C1 51.6(8) . .
O1 C1 C2 C3 -169.3(5) . .
O2 C1 C2 C3 9.9(9) . .
C21 N3 C22 C23 -0.8(7) . .
C20 N3 C22 C23 -173.8(5) . .
C6 C5 C9 C10 69.6(6) . .
C4 C5 C9 C10 -108.9(5) . .
O4 C10 C9 C5 -110.2(6) . .
O3 C10 C9 C5 69.2(6) . .
Cd2 C10 C9 C5 124(6) 5_656 .
N3 C22 C23 N4 0.2(8) . .
C21 N4 C23 C22 0.4(7) . .
Cd2 N4 C23 C22 176.2(4) 7_656 .
